data_4115398
loop_
_publ_author_name
'Masaaki Nakamoto'
'Tomohide Fukawa'
'Vladimir Ya. Lee'
'Akira Sekiguchi'

_publ_section_title
;
 Nearly Planar Nonsolvated Monomeric Silyl- and Germyllithiums as a Result
 of an Intramolecular CH-Li Agostic Interaction
;
_journal_name_full 'Journal of the American Chemical Society'
_journal_page_first 15160
_journal_page_last 15161
_journal_paper_doi 10.1021/ja021142r
_journal_volume 124
_journal_year 2002
_chemical_formula_sum 'C168 H372 Ge4 Li4 O15 Si12'
_chemical_formula_weight 3287.86
_chemical_name_systematic
;
  Lithium tris[di-tert-butyl(methyl)silyl]germanide
;
_space_group_IT_number 161
_symmetry_cell_setting trigonal
_symmetry_space_group_name_Hall 'R 3 -2"c'
_symmetry_space_group_name_H-M 'R 3 c :H'
_atom_sites_solution_hydrogens geom
_atom_sites_solution_primary direct
_atom_sites_solution_secondary difmap
_audit_creation_method SHELXL-97
_cell_angle_alpha 90.00
_cell_angle_beta 90.00
_cell_angle_gamma 120.00
_cell_formula_units_Z 6
_cell_length_a 33.1560(6)
_cell_length_b 33.1560(6)
_cell_length_c 32.8840(5)
_cell_measurement_reflns_used 107033
_cell_measurement_temperature 120
_cell_measurement_theta_max 27.88
_cell_measurement_theta_min 2.13
_cell_volume 31306.9(9)
_computing_cell_refinement 'HKL scalepack'
_computing_data_collection 'MacScience Xpress'
_computing_data_reduction Denzo
_computing_molecular_graphics ORTEP
_computing_publication_material CIFTAB
_computing_structure_refinement 'SHELXL-97 (Sheldrick, 1997)'
_computing_structure_solution 'SHELXS-97 (Sheldrick, 1990)'
_diffrn_ambient_temperature 120
_diffrn_measured_fraction_theta_full 0.999
_diffrn_measured_fraction_theta_max 0.999
_diffrn_measurement_device 'MacScience DIP2030 Image plate'
_diffrn_radiation_monochromator graphite
_diffrn_radiation_source 'rotating anode'
_diffrn_radiation_type MoK\a
_diffrn_radiation_wavelength 0.71070
_diffrn_reflns_av_R_equivalents 0.0900
_diffrn_reflns_av_sigmaI/netI 0.0494
_diffrn_reflns_limit_h_max 43
_diffrn_reflns_limit_h_min 0
_diffrn_reflns_limit_k_max 0
_diffrn_reflns_limit_k_min -37
_diffrn_reflns_limit_l_max 43
_diffrn_reflns_limit_l_min -43
_diffrn_reflns_number 107033
_diffrn_reflns_theta_full 27.88
_diffrn_reflns_theta_max 27.88
_diffrn_reflns_theta_min 2.13
_exptl_absorpt_coefficient_mu 0.688
_exptl_absorpt_correction_type none
_exptl_crystal_colour Yellow
_exptl_crystal_density_diffrn 1.046
_exptl_crystal_description Cube
_exptl_crystal_F_000 10848
_exptl_crystal_size_max 0.25
_exptl_crystal_size_mid 0.25
_exptl_crystal_size_min 0.15
_refine_diff_density_max 5.472
_refine_diff_density_min -0.901
_refine_diff_density_rms 0.127
_refine_ls_abs_structure_details 'Flack H D (1983), Acta Cryst. A39, 876-881'
_refine_ls_abs_structure_Flack 0.00
_refine_ls_extinction_coef 0.00085(6)
_refine_ls_extinction_expression Fc^*^=kFc[1+0.001xFc^2^\l^3^/sin(2\q)]^-1/4^
_refine_ls_extinction_method SHELXL
_refine_ls_goodness_of_fit_ref 1.047
_refine_ls_hydrogen_treatment mixed
_refine_ls_matrix_type full
_refine_ls_number_parameters 611
_refine_ls_number_reflns 16164
_refine_ls_number_restraints 1
_refine_ls_restrained_S_all 1.047
_refine_ls_R_factor_all 0.0794
_refine_ls_R_factor_gt 0.0696
_refine_ls_shift/su_max 0.517
_refine_ls_shift/su_mean 0.023
_refine_ls_structure_factor_coef Fsqd
_refine_ls_weighting_details 'calc w=1/[\s^2^(Fo^2^)+(0.1118P)^2^+98.0461P] where P=(Fo^2^+2Fc^2^)/3'
_refine_ls_weighting_scheme calc
_refine_ls_wR_factor_gt 0.1754
_refine_ls_wR_factor_ref 0.1842
_reflns_number_gt 14272
_reflns_number_total 16164
_reflns_threshold_expression >2sigma(I)
_cod_data_source_file ja021142r_4.cif
_cod_data_source_block shelxl
_cod_original_cell_volume 31306.8(9)
_cod_original_sg_symbol_H-M 'R 3 c '
_cod_database_code 4115398

loop_
_symmetry_equiv_pos_as_xyz
'x, y, z'
'-y, x-y, z'
'-x+y, -x, z'
'-x+y, y, z+1/2'
'x, x-y, z+1/2'
'-y, -x, z+1/2'
'x+2/3, y+1/3, z+1/3'
'-y+2/3, x-y+1/3, z+1/3'
'-x+y+2/3, -x+1/3, z+1/3'
'-x+y+2/3, y+1/3, z+5/6'
'x+2/3, x-y+1/3, z+5/6'
'-y+2/3, -x+1/3, z+5/6'
'x+1/3, y+2/3, z+2/3'
'-y+1/3, x-y+2/3, z+2/3'
'-x+y+1/3, -x+2/3, z+2/3'
'-x+y+1/3, y+2/3, z+7/6'
'x+1/3, x-y+2/3, z+7/6'
'-y+1/3, -x+2/3, z+7/6'

loop_
_atom_site_label
_atom_site_type_symbol
_atom_site_fract_x
_atom_site_fract_y
_atom_site_fract_z
_atom_site_U_iso_or_equiv
_atom_site_adp_type
_atom_site_occupancy
_atom_site_symmetry_multiplicity
_atom_site_calc_flag
_atom_site_refinement_flags
Ge1 Ge 0.182581(15) 0.837698(15) 0.122180(12) 0.02167(11) Uani 1 1 d .
Ge2 Ge 0.0000 1.0000 0.22371(3) 0.03316(19) Uani 1 3 d S
Si1 Si 0.23241(4) 0.92183(4) 0.11529(4) 0.0226(2) Uani 1 1 d .
Si2 Si 0.22362(5) 0.79748(4) 0.14371(4) 0.0311(3) Uani 1 1 d .
Si3 Si 0.12771(4) 0.80055(4) 0.06637(3) 0.0227(2) Uani 1 1 d .
Si4 Si 0.08001(5) 1.02086(5) 0.24289(5) 0.0393(3) Uani 1 1 d .
O1 O 0.09024(19) 0.82498(16) 0.29603(13) 0.0550(11) Uani 1 1 d .
O2 O 0.0889(2) 0.8565(2) 0.38548(14) 0.0669(15) Uani 1 1 d .
O3 O 0.11191(14) 0.77952(16) 0.37148(16) 0.0535(11) Uani 1 1 d .
O4 O 0.1813(2) 0.8848(2) 0.3472(2) 0.0806(18) Uani 1 1 d .
O5 O 0.0328(2) 0.9705(2) 0.0512(3) 0.105(3) Uani 1 1 d .
C1 C 0.28763(16) 0.94346(16) 0.14616(15) 0.0315(10) Uani 1 1 d .
H1A H 0.3069 0.9327 0.1341 0.047 Uiso 1 1 calc R
H1B H 0.2798 0.9318 0.1734 0.047 Uiso 1 1 calc R
H1C H 0.3042 0.9769 0.1466 0.047 Uiso 1 1 calc R
C2 C 0.25685(18) 0.95454(17) 0.06378(15) 0.0343(10) Uani 1 1 d .
C3 C 0.2201(2) 0.9580(2) 0.03762(18) 0.0495(15) Uani 1 1 d .
H3A H 0.2076 0.9742 0.0526 0.074 Uiso 1 1 calc R
H3B H 0.1954 0.9273 0.0309 0.074 Uiso 1 1 calc R
H3C H 0.2343 0.9748 0.0131 0.074 Uiso 1 1 calc R
C4 C 0.2769(2) 0.9290(2) 0.04025(18) 0.0503(15) Uani 1 1 d .
H4A H 0.2530 0.8974 0.0357 0.075 Uiso 1 1 calc R
H4B H 0.3018 0.9295 0.0556 0.075 Uiso 1 1 calc R
H4C H 0.2887 0.9442 0.0146 0.075 Uiso 1 1 calc R
C5 C 0.2973(2) 1.00489(18) 0.06991(17) 0.0413(12) Uani 1 1 d .
H5A H 0.2861 1.0225 0.0845 0.062 Uiso 1 1 calc R
H5B H 0.3090 1.0190 0.0439 0.062 Uiso 1 1 calc R
H5C H 0.3217 1.0044 0.0852 0.062 Uiso 1 1 calc R
C6 C 0.19933(18) 0.94752(17) 0.14541(15) 0.0319(10) Uani 1 1 d .
C7 C 0.2217(2) 1.00035(19) 0.14259(19) 0.0440(12) Uani 1 1 d .
H7A H 0.2536 1.0147 0.1510 0.066 Uiso 1 1 calc R
H7B H 0.2052 1.0105 0.1599 0.066 Uiso 1 1 calc R
H7C H 0.2202 1.0090 0.1150 0.066 Uiso 1 1 calc R
C8 C 0.1981(2) 0.9347(2) 0.19079(16) 0.0423(12) Uani 1 1 d .
H8A H 0.1843 0.9015 0.1934 0.063 Uiso 1 1 calc R
H8B H 0.1800 0.9449 0.2058 0.063 Uiso 1 1 calc R
H8C H 0.2293 0.9496 0.2013 0.063 Uiso 1 1 calc R
C9 C 0.14872(19) 0.9264(2) 0.13167(18) 0.0412(12) Uani 1 1 d .
H9A H 0.1337 0.8930 0.1331 0.062 Uiso 1 1 calc R
H9B H 0.1479 0.9356 0.1042 0.062 Uiso 1 1 calc R
H9C H 0.1328 0.9372 0.1491 0.062 Uiso 1 1 calc R
C10 C 0.1884(2) 0.73310(18) 0.1308(2) 0.0526(17) Uani 1 1 d .
H10A H 0.1872 0.7292 0.1018 0.079 Uiso 1 1 calc R
H10B H 0.1573 0.7205 0.1412 0.079 Uiso 1 1 calc R
H10C H 0.2028 0.7171 0.1428 0.079 Uiso 1 1 calc R
C11 C 0.28627(19) 0.8137(2) 0.12450(18) 0.0400(12) Uani 1 1 d .
C12 C 0.32548(19) 0.8565(2) 0.1458(2) 0.0507(15) Uani 1 1 d .
H12A H 0.3247 0.8505 0.1744 0.076 Uiso 1 1 calc R
H12B H 0.3214 0.8829 0.1414 0.076 Uiso 1 1 calc R
H12C H 0.3550 0.8629 0.1349 0.076 Uiso 1 1 calc R
C13 C 0.2881(3) 0.8235(3) 0.0789(2) 0.0622(19) Uani 1 1 d .
H13A H 0.2637 0.7968 0.0653 0.093 Uiso 1 1 calc R
H13B H 0.3177 0.8300 0.0682 0.093 Uiso 1 1 calc R
H13C H 0.2841 0.8499 0.0745 0.093 Uiso 1 1 calc R
C14 C 0.2973(2) 0.7743(3) 0.1300(3) 0.065(2) Uani 1 1 d .
H14A H 0.2966 0.7674 0.1584 0.097 Uiso 1 1 calc R
H14B H 0.3276 0.7838 0.1192 0.097 Uiso 1 1 calc R
H14C H 0.2744 0.7470 0.1159 0.097 Uiso 1 1 calc R
C15 C 0.22120(19) 0.79656(19) 0.20335(17) 0.0399(12) Uani 1 1 d .
C16 C 0.2427(2) 0.8455(2) 0.22145(16) 0.0439(13) Uani 1 1 d .
H16A H 0.2750 0.8632 0.2140 0.066 Uiso 1 1 calc R
H16B H 0.2399 0.8434 0.2505 0.066 Uiso 1 1 calc R
H16C H 0.2266 0.8607 0.2111 0.066 Uiso 1 1 calc R
C17 C 0.2452(3) 0.7725(3) 0.2234(2) 0.062(2) Uani 1 1 d .
H17A H 0.2324 0.7415 0.2126 0.093 Uiso 1 1 calc R
H17B H 0.2403 0.7709 0.2522 0.093 Uiso 1 1 calc R
H17C H 0.2780 0.7898 0.2178 0.093 Uiso 1 1 calc R
C18 C 0.1699(2) 0.7703(3) 0.2160(2) 0.0592(18) Uani 1 1 d .
H18A H 0.1553 0.7392 0.2053 0.089 Uiso 1 1 calc R
H18B H 0.1546 0.7861 0.2055 0.089 Uiso 1 1 calc R
H18C H 0.1678 0.7691 0.2451 0.089 Uiso 1 1 calc R
C19 C 0.11322(19) 0.84376(18) 0.04157(16) 0.0350(10) Uani 1 1 d .
H19A H 0.1401 0.8672 0.0275 0.053 Uiso 1 1 calc R
H19B H 0.1041 0.8582 0.0621 0.053 Uiso 1 1 calc R
H19C H 0.0881 0.8276 0.0226 0.053 Uiso 1 1 calc R
C20 C 0.13908(16) 0.77195(17) 0.01854(14) 0.0303(9) Uani 1 1 d .
C21 C 0.18773(19) 0.8069(2) 0.00213(17) 0.0428(13) Uani 1 1 d .
H21A H 0.1888 0.8356 -0.0046 0.064 Uiso 1 1 calc R
H21B H 0.1940 0.7943 -0.0218 0.064 Uiso 1 1 calc R
H21C H 0.2107 0.8126 0.0225 0.064 Uiso 1 1 calc R
C22 C 0.1382(2) 0.7270(2) 0.0290(2) 0.0484(14) Uani 1 1 d .
H22A H 0.1594 0.7325 0.0509 0.073 Uiso 1 1 calc R
H22B H 0.1473 0.7161 0.0056 0.073 Uiso 1 1 calc R
H22C H 0.1073 0.7040 0.0371 0.073 Uiso 1 1 calc R
C23 C 0.1050(2) 0.7631(2) -0.01637(16) 0.0437(13) Uani 1 1 d .
H23A H 0.1055 0.7915 -0.0231 0.066 Uiso 1 1 calc R
H23B H 0.0741 0.7401 -0.0082 0.066 Uiso 1 1 calc R
H23C H 0.1140 0.7521 -0.0397 0.066 Uiso 1 1 calc R
C24 C 0.06878(15) 0.75707(16) 0.09287(14) 0.0287(9) Uani 1 1 d .
C25 C 0.05360(19) 0.7865(2) 0.11798(19) 0.0446(13) Uani 1 1 d .
H25A H 0.0502 0.8077 0.1003 0.067 Uiso 1 1 calc R
H25B H 0.0767 0.8038 0.1382 0.067 Uiso 1 1 calc R
H25C H 0.0244 0.7664 0.1310 0.067 Uiso 1 1 calc R
C26 C 0.07382(18) 0.72376(19) 0.12165(17) 0.0401(12) Uani 1 1 d .
H26A H 0.0981 0.7413 0.1410 0.060 Uiso 1 1 calc R
H26B H 0.0816 0.7040 0.1063 0.060 Uiso 1 1 calc R
H26C H 0.0450 0.7050 0.1358 0.060 Uiso 1 1 calc R
C27 C 0.02961(17) 0.72758(19) 0.06234(16) 0.0360(11) Uani 1 1 d .
H27A H 0.0258 0.7478 0.0439 0.054 Uiso 1 1 calc R
H27B H 0.0010 0.7088 0.0768 0.054 Uiso 1 1 calc R
H27C H 0.0377 0.7078 0.0474 0.054 Uiso 1 1 calc R
C28 C 0.0873(3) 0.9679(2) 0.2424(2) 0.0552(16) Uani 1 1 d .
H28A H 0.0725 0.9496 0.2187 0.083 Uiso 1 1 calc R
H28B H 0.0731 0.9496 0.2663 0.083 Uiso 1 1 calc R
H28C H 0.1198 0.9776 0.2421 0.083 Uiso 1 1 calc R
C29 C 0.11765(19) 1.05640(19) 0.1963(2) 0.0426(12) Uani 1 1 d .
C30 C 0.1117(2) 1.0978(2) 0.1842(2) 0.0521(15) Uani 1 1 d .
H30A H 0.1209 1.1194 0.2065 0.078 Uiso 1 1 calc R
H30B H 0.0797 1.0869 0.1776 0.078 Uiso 1 1 calc R
H30C H 0.1308 1.1131 0.1609 0.078 Uiso 1 1 calc R
C31 C 0.1710(2) 1.0750(3) 0.2003(3) 0.0634(19) Uani 1 1 d .
H31A H 0.1761 1.0499 0.2077 0.095 Uiso 1 1 calc R
H31B H 0.1838 1.0987 0.2209 0.095 Uiso 1 1 calc R
H31C H 0.1860 1.0880 0.1748 0.095 Uiso 1 1 calc R
C32 C 0.1025(2) 1.0238(2) 0.15882(19) 0.0474(13) Uani 1 1 d .
H32A H 0.1059 0.9973 0.1647 0.071 Uiso 1 1 calc R
H32B H 0.1217 1.0403 0.1359 0.071 Uiso 1 1 calc R
H32C H 0.0705 1.0135 0.1526 0.071 Uiso 1 1 calc R
C33 C 0.1118(3) 1.0512(3) 0.2929(2) 0.071(2) Uani 1 1 d .
C34 C 0.1583(3) 1.0489(4) 0.3000(3) 0.086(3) Uani 1 1 d .
H34A H 0.1512 1.0170 0.2991 0.129 Uiso 1 1 calc R
H34B H 0.1712 1.0619 0.3261 0.129 Uiso 1 1 calc R
H34C H 0.1805 1.0663 0.2792 0.129 Uiso 1 1 calc R
C35 C 0.1229(4) 1.1027(4) 0.2951(4) 0.114(5) Uani 1 1 d .
C36 C 0.0771(5) 1.0235(6) 0.3285(3) 0.145(7) Uani 1 1 d .
H36A H 0.0705 0.9918 0.3283 0.217 Uiso 1 1 calc R
H36B H 0.0487 1.0242 0.3249 0.217 Uiso 1 1 calc R
H36C H 0.0910 1.0377 0.3540 0.217 Uiso 1 1 calc R
C37 C 0.0587(4) 0.7808(3) 0.2799(3) 0.093(3) Uani 1 1 d .
H37A H 0.0318 0.7645 0.2975 0.112 Uiso 1 1 calc R
H37B H 0.0735 0.7621 0.2771 0.112 Uiso 1 1 calc R
C38 C 0.0443(5) 0.7893(4) 0.2391(3) 0.109(4) Uani 1 1 d .
H38A H 0.0453 0.7685 0.2189 0.131 Uiso 1 1 calc R
H38B H 0.0129 0.7844 0.2402 0.131 Uiso 1 1 calc R
C39 C 0.0770(4) 0.8368(3) 0.2292(3) 0.084(3) Uani 1 1 d .
H39A H 0.0989 0.8384 0.2088 0.101 Uiso 1 1 calc R
H39B H 0.0608 0.8522 0.2185 0.101 Uiso 1 1 calc R
C40 C 0.1006(6) 0.8585(4) 0.2656(3) 0.140(7) Uani 1 1 d .
H40A H 0.1339 0.8756 0.2607 0.167 Uiso 1 1 calc R
H40B H 0.0912 0.8805 0.2746 0.167 Uiso 1 1 calc R
C41 C 0.0548(5) 0.8694(5) 0.3764(4) 0.110(4) Uani 1 1 d .
H41A H 0.0253 0.8423 0.3694 0.132 Uiso 1 1 calc R
H41B H 0.0649 0.8913 0.3539 0.132 Uiso 1 1 calc R
C42 C 0.0506(3) 0.8914(4) 0.4143(3) 0.088(3) Uani 1 1 d .
H42A H 0.0185 0.8833 0.4187 0.105 Uiso 1 1 calc R
H42B H 0.0696 0.9250 0.4126 0.105 Uiso 1 1 calc R
C43 C 0.0671(4) 0.8730(4) 0.4479(3) 0.090(3) Uani 1 1 d .
H43A H 0.0823 0.8963 0.4689 0.108 Uiso 1 1 calc R
H43B H 0.0412 0.8455 0.4599 0.108 Uiso 1 1 calc R
C44 C 0.1002(6) 0.8616(6) 0.4286(3) 0.133(6) Uani 1 1 d .
H44A H 0.1320 0.8863 0.4330 0.160 Uiso 1 1 calc R
H44B H 0.0967 0.8328 0.4396 0.160 Uiso 1 1 calc R
C45 C 0.1462(2) 0.7702(2) 0.3893(2) 0.0510(15) Uani 1 1 d .
H45A H 0.1680 0.7966 0.4055 0.061 Uiso 1 1 calc R
H45B H 0.1634 0.7651 0.3680 0.061 Uiso 1 1 calc R
C46 C 0.1218(2) 0.7282(2) 0.4153(2) 0.0487(14) Uani 1 1 d .
H46A H 0.1368 0.7331 0.4416 0.058 Uiso 1 1 calc R
H46B H 0.1207 0.7014 0.4023 0.058 Uiso 1 1 calc R
C47 C 0.0730(3) 0.7217(3) 0.4194(3) 0.072(2) Uani 1 1 d .
H47A H 0.0498 0.6889 0.4215 0.086 Uiso 1 1 calc R
H47B H 0.0709 0.7377 0.4434 0.086 Uiso 1 1 calc R
C48 C 0.0662(2) 0.7417(3) 0.3830(3) 0.0594(17) Uani 1 1 d .
H48A H 0.0450 0.7533 0.3881 0.071 Uiso 1 1 calc R
H48B H 0.0533 0.7185 0.3616 0.071 Uiso 1 1 calc R
C49 C 0.1930(6) 0.9334(4) 0.3534(5) 0.154(7) Uani 1 1 d .
H49A H 0.1655 0.9366 0.3526 0.185 Uiso 1 1 calc R
H49B H 0.2092 0.9457 0.3789 0.185 Uiso 1 1 calc R
C50 C 0.2235(7) 0.9560(6) 0.3184(5) 0.171(9) Uani 1 1 d .
H50A H 0.2432 0.9892 0.3229 0.205 Uiso 1 1 calc R
H50B H 0.2056 0.9511 0.2938 0.205 Uiso 1 1 calc R
C51 C 0.2519(7) 0.9319(6) 0.3162(8) 0.223(14) Uani 1 1 d .
H51A H 0.2808 0.9493 0.3312 0.268 Uiso 1 1 calc R
H51B H 0.2592 0.9290 0.2882 0.268 Uiso 1 1 calc R
C52 C 0.2217(7) 0.8848(8) 0.3349(9) 0.257(17) Uani 1 1 d .
H52A H 0.2144 0.8603 0.3151 0.309 Uiso 1 1 calc R
H52B H 0.2372 0.8802 0.3580 0.309 Uiso 1 1 calc R
C53 C 0.0783(5) 0.9764(4) 0.0383(8) 0.224(14) Uani 1 1 d .
H53A H 0.0819 0.9817 0.0091 0.269 Uiso 1 1 calc R
H53B H 0.1033 1.0033 0.0517 0.269 Uiso 1 1 calc R
C54 C 0.0806(6) 0.9399(8) 0.0472(4) 0.181(10) Uani 1 1 d .
H54A H 0.1115 0.9491 0.0573 0.217 Uiso 1 1 calc R
H54B H 0.0750 0.9211 0.0231 0.217 Uiso 1 1 calc R
C55 C 0.0471(3) 0.9138(4) 0.0771(3) 0.079(3) Uani 1 1 d .
H55A H 0.0620 0.9167 0.1032 0.094 Uiso 1 1 calc R
H55B H 0.0300 0.8811 0.0696 0.094 Uiso 1 1 calc R
C56 C 0.0154(2) 0.9335(2) 0.0789(2) 0.0570(16) Uani 1 1 d .
H56A H -0.0161 0.9101 0.0716 0.068 Uiso 1 1 calc R
H56B H 0.0149 0.9446 0.1062 0.068 Uiso 1 1 calc R
Li1 Li 0.1191(4) 0.8356(4) 0.3485(3) 0.048(2) Uani 1 1 d .
Li2 Li 0.0000 1.0000 0.0357(11) 0.096(11) Uani 1 3 d S

loop_
_atom_site_aniso_label
_atom_site_aniso_U_11
_atom_site_aniso_U_22
_atom_site_aniso_U_33
_atom_site_aniso_U_23
_atom_site_aniso_U_13
_atom_site_aniso_U_12
Ge1 0.0191(2) 0.0192(2) 0.0252(2) 0.00002(16) -0.00578(16) 0.00838(16)
Ge2 0.0278(4) 0.038 0.0370(5) 0.000 0.000 0.019
Si1 0.0240(5) 0.0191(5) 0.0249(5) -0.0010(4) -0.0035(4) 0.0108(4)
Si2 0.0286(6) 0.0225(6) 0.0431(7) -0.0010(5) -0.0134(5) 0.0135(5)
Si3 0.0200(5) 0.0210(5) 0.0235(5) -0.0009(4) -0.0050(4) 0.0076(4)
Si4 0.0286(7) 0.0402(8) 0.0498(8) -0.0144(6) -0.0112(6) 0.0178(6)
O1 0.079(3) 0.044(2) 0.039(2) -0.0057(18) -0.002(2) 0.028(2)
O2 0.089(4) 0.112(4) 0.038(2) -0.010(3) -0.004(2) 0.078(4)
O3 0.0307(19) 0.043(2) 0.085(3) 0.015(2) 0.0034(19) 0.0174(18)
O4 0.058(3) 0.055(3) 0.095(4) -0.003(3) 0.021(3) 0.003(3)
O5 0.075(4) 0.051(3) 0.197(8) 0.037(4) 0.085(5) 0.039(3)
C1 0.028(2) 0.0200(19) 0.040(2) 0.0041(17) -0.0088(19) 0.0064(17)
C2 0.034(2) 0.025(2) 0.033(2) 0.0021(18) -0.0020(19) 0.0057(19)
C3 0.046(3) 0.039(3) 0.041(3) 0.011(2) -0.017(2) 0.004(2)
C4 0.059(4) 0.038(3) 0.040(3) 0.006(2) 0.019(3) 0.014(3)
C5 0.040(3) 0.029(2) 0.040(3) 0.008(2) -0.004(2) 0.007(2)
C6 0.036(2) 0.033(2) 0.033(2) -0.0100(18) -0.0081(19) 0.023(2)
C7 0.049(3) 0.037(3) 0.051(3) -0.014(2) -0.011(3) 0.026(3)
C8 0.050(3) 0.047(3) 0.034(3) -0.009(2) -0.003(2) 0.027(3)
C9 0.037(3) 0.044(3) 0.057(3) -0.018(2) -0.010(2) 0.031(2)
C10 0.047(3) 0.025(2) 0.086(5) -0.004(3) -0.034(3) 0.017(2)
C11 0.035(3) 0.043(3) 0.050(3) -0.008(2) -0.012(2) 0.026(2)
C12 0.028(3) 0.044(3) 0.078(4) -0.005(3) 0.000(3) 0.017(2)
C13 0.061(4) 0.092(6) 0.060(4) -0.012(4) -0.005(3) 0.059(4)
C14 0.046(4) 0.055(4) 0.109(6) -0.009(4) -0.018(4) 0.037(3)
C15 0.035(3) 0.038(3) 0.039(3) 0.018(2) -0.007(2) 0.013(2)
C16 0.044(3) 0.045(3) 0.032(2) 0.007(2) -0.009(2) 0.015(2)
C17 0.057(4) 0.059(4) 0.067(4) 0.023(3) -0.022(3) 0.027(3)
C18 0.049(4) 0.055(4) 0.055(4) 0.020(3) -0.007(3) 0.012(3)
C19 0.038(3) 0.033(2) 0.036(2) -0.0071(19) -0.013(2) 0.019(2)
C20 0.029(2) 0.030(2) 0.028(2) -0.0056(17) -0.0022(17) 0.0114(18)
C21 0.033(3) 0.049(3) 0.035(3) -0.005(2) 0.006(2) 0.011(2)
C22 0.058(4) 0.037(3) 0.055(3) -0.015(2) -0.004(3) 0.027(3)
C23 0.045(3) 0.050(3) 0.031(2) -0.016(2) -0.014(2) 0.020(3)
C24 0.0175(19) 0.028(2) 0.033(2) -0.0005(17) -0.0044(16) 0.0057(17)
C25 0.027(2) 0.058(3) 0.045(3) -0.011(3) 0.004(2) 0.018(2)
C26 0.029(2) 0.037(3) 0.038(3) 0.012(2) -0.002(2) 0.004(2)
C27 0.025(2) 0.038(3) 0.034(2) -0.003(2) -0.0102(18) 0.008(2)
C28 0.056(4) 0.057(4) 0.067(4) -0.003(3) -0.016(3) 0.040(3)
C29 0.029(2) 0.035(3) 0.060(4) -0.008(2) -0.004(2) 0.013(2)
C30 0.039(3) 0.035(3) 0.079(5) 0.006(3) 0.012(3) 0.016(2)
C31 0.037(3) 0.071(5) 0.081(5) -0.015(4) -0.002(3) 0.026(3)
C32 0.048(3) 0.050(3) 0.051(3) -0.008(3) -0.001(3) 0.029(3)
C33 0.044(4) 0.099(6) 0.056(4) -0.034(4) -0.017(3) 0.026(4)
C34 0.068(5) 0.120(8) 0.063(5) -0.037(5) -0.042(4) 0.042(5)
C35 0.110(8) 0.105(8) 0.141(10) -0.101(8) -0.069(7) 0.065(7)
C36 0.110(9) 0.250(19) 0.036(4) -0.015(7) -0.024(5) 0.061(11)
C37 0.101(7) 0.050(4) 0.086(6) -0.005(4) -0.025(6) 0.006(5)
C38 0.147(11) 0.072(6) 0.065(6) -0.009(5) -0.036(6) 0.021(7)
C39 0.127(8) 0.076(6) 0.052(4) -0.003(4) -0.017(5) 0.052(6)
C40 0.251(18) 0.056(5) 0.061(5) 0.009(4) -0.031(8) 0.039(8)
C41 0.130(10) 0.127(9) 0.132(9) -0.039(8) -0.059(8) 0.108(9)
C42 0.073(6) 0.086(6) 0.123(8) -0.001(6) 0.027(5) 0.054(5)
C43 0.080(6) 0.126(9) 0.078(6) -0.002(6) 0.026(5) 0.062(6)
C44 0.252(17) 0.225(15) 0.033(4) -0.022(6) -0.017(6) 0.202(15)
C45 0.033(3) 0.057(4) 0.066(4) 0.004(3) -0.002(3) 0.025(3)
C46 0.045(3) 0.040(3) 0.062(4) -0.009(3) -0.019(3) 0.022(3)
C47 0.047(4) 0.097(6) 0.074(5) 0.038(5) 0.019(3) 0.038(4)
C48 0.031(3) 0.053(4) 0.086(5) 0.010(3) 0.001(3) 0.015(3)
C49 0.184(15) 0.058(6) 0.164(13) -0.013(8) 0.075(12) 0.018(8)
C50 0.186(17) 0.094(10) 0.114(11) 0.016(9) 0.004(11) -0.019(11)
C51 0.148(14) 0.100(11) 0.32(3) -0.054(13) 0.164(17) -0.017(10)
C52 0.143(16) 0.20(2) 0.41(4) 0.09(2) 0.20(2) 0.072(16)
C53 0.127(11) 0.063(6) 0.45(3) 0.014(12) 0.207(18) 0.027(7)
C54 0.202(15) 0.41(3) 0.081(7) 0.107(12) 0.068(9) 0.26(2)
C55 0.060(5) 0.093(6) 0.087(6) -0.018(5) -0.035(4) 0.041(5)
C56 0.044(3) 0.044(3) 0.072(4) -0.006(3) 0.001(3) 0.014(3)
Li1 0.058(6) 0.040(5) 0.043(5) -0.001(4) 0.009(4) 0.022(5)
Li2 0.13(3) 0.016 0.11(2) 0.000 0.000 0.008

loop_
_atom_type_symbol
_atom_type_description
_atom_type_scat_dispersion_real
_atom_type_scat_dispersion_imag
_atom_type_scat_source
C C 0.0033 0.0016 'International Tables Vol C Tables 4.2.6.8 and 6.1.1.4'
H H 0.0000 0.0000 'International Tables Vol C Tables 4.2.6.8 and 6.1.1.4'
Ge Ge 0.1547 1.8001 'International Tables Vol C Tables 4.2.6.8 and 6.1.1.4'
Li Li -0.0003 0.0001 'International Tables Vol C Tables 4.2.6.8 and 6.1.1.4'
O O 0.0106 0.0060 'International Tables Vol C Tables 4.2.6.8 and 6.1.1.4'
Si Si 0.0817 0.0704 'International Tables Vol C Tables 4.2.6.8 and 6.1.1.4'

loop_
_geom_angle_atom_site_label_1
_geom_angle_atom_site_label_2
_geom_angle_atom_site_label_3
_geom_angle
_geom_angle_site_symmetry_1
_geom_angle_site_symmetry_3
Si2 Ge1 Si3 114.92(4) . .
Si2 Ge1 Si1 114.09(4) . .
Si3 Ge1 Si1 114.52(4) . .
Si4 Ge2 Si4 113.70(4) 2_675 3_465
Si4 Ge2 Si4 113.70(4) 2_675 .
Si4 Ge2 Si4 113.69(4) 3_465 .
C1 Si1 C2 101.6(2) . .
C1 Si1 C6 102.1(2) . .
C2 Si1 C6 111.3(2) . .
C1 Si1 Ge1 110.91(14) . .
C2 Si1 Ge1 124.78(15) . .
C6 Si1 Ge1 104.10(16) . .
C10 Si2 C15 102.0(3) . .
C10 Si2 C11 102.0(3) . .
C15 Si2 C11 110.7(2) . .
C10 Si2 Ge1 110.57(17) . .
C15 Si2 Ge1 105.60(18) . .
C11 Si2 Ge1 123.91(18) . .
C19 Si3 C24 102.1(2) . .
C19 Si3 C20 101.6(2) . .
C24 Si3 C20 111.2(2) . .
C19 Si3 Ge1 110.29(15) . .
C24 Si3 Ge1 104.74(14) . .
C20 Si3 Ge1 124.77(15) . .
C28 Si4 C33 101.5(4) . .
C28 Si4 C29 102.4(3) . .
C33 Si4 C29 109.5(3) . .
C28 Si4 Ge2 110.9(2) . .
C33 Si4 Ge2 126.3(2) . .
C29 Si4 Ge2 103.97(18) . .
C40 O1 C37 108.4(7) . .
C40 O1 Li1 126.3(7) . .
C37 O1 Li1 124.9(6) . .
C41 O2 C44 111.6(7) . .
C41 O2 Li1 127.8(7) . .
C44 O2 Li1 120.6(6) . .
C45 O3 C48 107.6(5) . .
C45 O3 Li1 129.8(5) . .
C48 O3 Li1 120.9(5) . .
C52 O4 C49 108.3(12) . .
C52 O4 Li1 129.7(11) . .
C49 O4 Li1 121.3(9) . .
C56 O5 C53 104.5(10) . .
C56 O5 Li2 123.1(8) . .
C53 O5 Li2 132.3(12) . .
Si1 C1 H1A 109.5 . .
Si1 C1 H1B 109.5 . .
H1A C1 H1B 109.5 . .
Si1 C1 H1C 109.5 . .
H1A C1 H1C 109.5 . .
H1B C1 H1C 109.5 . .
C4 C2 C5 106.4(5) . .
C4 C2 C3 109.8(5) . .
C5 C2 C3 106.4(4) . .
C4 C2 Si1 107.9(4) . .
C5 C2 Si1 112.4(3) . .
C3 C2 Si1 113.6(4) . .
C2 C3 H3A 109.5 . .
C2 C3 H3B 109.5 . .
H3A C3 H3B 109.5 . .
C2 C3 H3C 109.5 . .
H3A C3 H3C 109.5 . .
H3B C3 H3C 109.5 . .
C2 C4 H4A 109.5 . .
C2 C4 H4B 109.5 . .
H4A C4 H4B 109.5 . .
C2 C4 H4C 109.5 . .
H4A C4 H4C 109.5 . .
H4B C4 H4C 109.5 . .
C2 C5 H5A 109.5 . .
C2 C5 H5B 109.5 . .
H5A C5 H5B 109.5 . .
C2 C5 H5C 109.5 . .
H5A C5 H5C 109.5 . .
H5B C5 H5C 109.5 . .
C7 C6 C9 107.5(4) . .
C7 C6 C8 107.8(4) . .
C9 C6 C8 106.7(5) . .
C7 C6 Si1 114.3(4) . .
C9 C6 Si1 112.1(3) . .
C8 C6 Si1 108.1(3) . .
C6 C7 H7A 109.5 . .
C6 C7 H7B 109.5 . .
H7A C7 H7B 109.5 . .
C6 C7 H7C 109.5 . .
H7A C7 H7C 109.5 . .
H7B C7 H7C 109.5 . .
C6 C8 H8A 109.5 . .
C6 C8 H8B 109.5 . .
H8A C8 H8B 109.5 . .
C6 C8 H8C 109.5 . .
H8A C8 H8C 109.5 . .
H8B C8 H8C 109.5 . .
C6 C9 H9A 109.5 . .
C6 C9 H9B 109.5 . .
H9A C9 H9B 109.5 . .
C6 C9 H9C 109.5 . .
H9A C9 H9C 109.5 . .
H9B C9 H9C 109.5 . .
Si2 C10 H10A 109.5 . .
Si2 C10 H10B 109.5 . .
H10A C10 H10B 109.5 . .
Si2 C10 H10C 109.5 . .
H10A C10 H10C 109.5 . .
H10B C10 H10C 109.5 . .
C14 C11 C12 106.4(5) . .
C14 C11 C13 107.2(6) . .
C12 C11 C13 109.0(6) . .
C14 C11 Si2 113.4(5) . .
C12 C11 Si2 113.4(4) . .
C13 C11 Si2 107.3(4) . .
C11 C12 H12A 109.5 . .
C11 C12 H12B 109.5 . .
H12A C12 H12B 109.5 . .
C11 C12 H12C 109.5 . .
H12A C12 H12C 109.5 . .
H12B C12 H12C 109.5 . .
C11 C13 H13A 109.5 . .
C11 C13 H13B 109.5 . .
H13A C13 H13B 109.5 . .
C11 C13 H13C 109.5 . .
H13A C13 H13C 109.5 . .
H13B C13 H13C 109.5 . .
C11 C14 H14A 109.5 . .
C11 C14 H14B 109.5 . .
H14A C14 H14B 109.5 . .
C11 C14 H14C 109.5 . .
H14A C14 H14C 109.5 . .
H14B C14 H14C 109.5 . .
C18 C15 C16 107.1(6) . .
C18 C15 C17 107.8(5) . .
C16 C15 C17 107.4(5) . .
C18 C15 Si2 107.8(4) . .
C16 C15 Si2 112.2(3) . .
C17 C15 Si2 114.2(5) . .
C15 C16 H16A 109.5 . .
C15 C16 H16B 109.5 . .
H16A C16 H16B 109.5 . .
C15 C16 H16C 109.5 . .
H16A C16 H16C 109.5 . .
H16B C16 H16C 109.5 . .
C15 C17 H17A 109.5 . .
C15 C17 H17B 109.5 . .
H17A C17 H17B 109.5 . .
C15 C17 H17C 109.5 . .
H17A C17 H17C 109.5 . .
H17B C17 H17C 109.5 . .
C15 C18 H18A 109.5 . .
C15 C18 H18B 109.5 . .
H18A C18 H18B 109.5 . .
C15 C18 H18C 109.5 . .
H18A C18 H18C 109.5 . .
H18B C18 H18C 109.5 . .
Si3 C19 H19A 109.5 . .
Si3 C19 H19B 109.5 . .
H19A C19 H19B 109.5 . .
Si3 C19 H19C 109.5 . .
H19A C19 H19C 109.5 . .
H19B C19 H19C 109.5 . .
C22 C20 C23 109.4(4) . .
C22 C20 C21 108.6(5) . .
C23 C20 C21 106.1(4) . .
C22 C20 Si3 112.2(4) . .
C23 C20 Si3 113.0(4) . .
C21 C20 Si3 107.4(3) . .
C20 C21 H21A 109.5 . .
C20 C21 H21B 109.5 . .
H21A C21 H21B 109.5 . .
C20 C21 H21C 109.5 . .
H21A C21 H21C 109.5 . .
H21B C21 H21C 109.5 . .
C20 C22 H22A 109.5 . .
C20 C22 H22B 109.5 . .
H22A C22 H22B 109.5 . .
C20 C22 H22C 109.5 . .
H22A C22 H22C 109.5 . .
H22B C22 H22C 109.5 . .
C20 C23 H23A 109.5 . .
C20 C23 H23B 109.5 . .
H23A C23 H23B 109.5 . .
C20 C23 H23C 109.5 . .
H23A C23 H23C 109.5 . .
H23B C23 H23C 109.5 . .
C26 C24 C27 107.9(4) . .
C26 C24 C25 108.4(5) . .
C27 C24 C25 108.2(4) . .
C26 C24 Si3 112.2(3) . .
C27 C24 Si3 113.0(3) . .
C25 C24 Si3 107.0(3) . .
C24 C25 H25A 109.5 . .
C24 C25 H25B 109.5 . .
H25A C25 H25B 109.5 . .
C24 C25 H25C 109.5 . .
H25A C25 H25C 109.5 . .
H25B C25 H25C 109.5 . .
C24 C26 H26A 109.5 . .
C24 C26 H26B 109.5 . .
H26A C26 H26B 109.5 . .
C24 C26 H26C 109.5 . .
H26A C26 H26C 109.5 . .
H26B C26 H26C 109.5 . .
C24 C27 H27A 109.5 . .
C24 C27 H27B 109.5 . .
H27A C27 H27B 109.5 . .
C24 C27 H27C 109.5 . .
H27A C27 H27C 109.5 . .
H27B C27 H27C 109.5 . .
Si4 C28 H28A 109.5 . .
Si4 C28 H28B 109.5 . .
H28A C28 H28B 109.5 . .
Si4 C28 H28C 109.5 . .
H28A C28 H28C 109.5 . .
H28B C28 H28C 109.5 . .
C30 C29 C32 106.1(5) . .
C30 C29 C31 107.2(5) . .
C32 C29 C31 104.6(5) . .
C30 C29 Si4 114.4(4) . .
C32 C29 Si4 108.4(4) . .
C31 C29 Si4 115.3(5) . .
C29 C30 H30A 109.5 . .
C29 C30 H30B 109.5 . .
H30A C30 H30B 109.5 . .
C29 C30 H30C 109.5 . .
H30A C30 H30C 109.5 . .
H30B C30 H30C 109.5 . .
C29 C31 H31A 109.5 . .
C29 C31 H31B 109.5 . .
H31A C31 H31B 109.5 . .
C29 C31 H31C 109.5 . .
H31A C31 H31C 109.5 . .
H31B C31 H31C 109.5 . .
C29 C32 H32A 109.5 . .
C29 C32 H32B 109.5 . .
H32A C32 H32B 109.5 . .
C29 C32 H32C 109.5 . .
H32A C32 H32C 109.5 . .
H32B C32 H32C 109.5 . .
C35 C33 C36 107.9(10) . .
C35 C33 C34 109.9(7) . .
C36 C33 C34 107.6(9) . .
C35 C33 Si4 112.1(7) . .
C36 C33 Si4 106.2(6) . .
C34 C33 Si4 112.8(5) . .
C33 C34 H34A 109.5 . .
C33 C34 H34B 109.5 . .
H34A C34 H34B 109.5 . .
C33 C34 H34C 109.5 . .
H34A C34 H34C 109.5 . .
H34B C34 H34C 109.5 . .
C33 C36 H36A 109.4 . .
C33 C36 H36B 109.5 . .
H36A C36 H36B 109.5 . .
C33 C36 H36C 109.5 . .
H36A C36 H36C 109.5 . .
H36B C36 H36C 109.5 . .
O1 C37 C38 106.3(7) . .
O1 C37 H37A 110.5 . .
C38 C37 H37A 110.5 . .
O1 C37 H37B 110.5 . .
C38 C37 H37B 110.5 . .
H37A C37 H37B 108.7 . .
C39 C38 C37 106.0(8) . .
C39 C38 H38A 110.5 . .
C37 C38 H38A 110.6 . .
C39 C38 H38B 110.5 . .
C37 C38 H38B 110.5 . .
H38A C38 H38B 108.7 . .
C40 C39 C38 106.7(8) . .
C40 C39 H39A 110.4 . .
C38 C39 H39A 110.4 . .
C40 C39 H39B 110.4 . .
C38 C39 H39B 110.4 . .
H39A C39 H39B 108.6 . .
O1 C40 C39 110.3(8) . .
O1 C40 H40A 109.6 . .
C39 C40 H40A 109.6 . .
O1 C40 H40B 109.6 . .
C39 C40 H40B 109.6 . .
H40A C40 H40B 108.1 . .
O2 C41 C42 104.8(8) . .
O2 C41 H41A 110.8 . .
C42 C41 H41A 110.8 . .
O2 C41 H41B 110.8 . .
C42 C41 H41B 110.8 . .
H41A C41 H41B 108.9 . .
C41 C42 C43 106.1(7) . .
C41 C42 H42A 110.5 . .
C43 C42 H42A 110.5 . .
C41 C42 H42B 110.5 . .
C43 C42 H42B 110.5 . .
H42A C42 H42B 108.7 . .
C44 C43 C42 105.0(8) . .
C44 C43 H43A 110.8 . .
C42 C43 H43A 110.7 . .
C44 C43 H43B 110.7 . .
C42 C43 H43B 110.8 . .
H43A C43 H43B 108.8 . .
O2 C44 C43 105.4(9) . .
O2 C44 H44A 110.6 . .
C43 C44 H44A 110.6 . .
O2 C44 H44B 110.7 . .
C43 C44 H44B 110.7 . .
H44A C44 H44B 108.8 . .
O3 C45 C46 108.4(5) . .
O3 C45 H45A 110.0 . .
C46 C45 H45A 110.0 . .
O3 C45 H45B 110.0 . .
C46 C45 H45B 110.0 . .
H45A C45 H45B 108.4 . .
C45 C46 C47 103.1(5) . .
C45 C46 H46A 111.2 . .
C47 C46 H46A 111.1 . .
C45 C46 H46B 111.2 . .
C47 C46 H46B 111.2 . .
H46A C46 H46B 109.1 . .
C48 C47 C46 105.0(6) . .
C48 C47 H47A 110.8 . .
C46 C47 H47A 110.8 . .
C48 C47 H47B 110.7 . .
C46 C47 H47B 110.8 . .
H47A C47 H47B 108.8 . .
C47 C48 O3 106.2(6) . .
C47 C48 H48A 110.5 . .
O3 C48 H48A 110.5 . .
C47 C48 H48B 110.5 . .
O3 C48 H48B 110.5 . .
H48A C48 H48B 108.7 . .
C50 C49 O4 100.8(12) . .
C50 C49 H49A 111.8 . .
O4 C49 H49A 111.5 . .
C50 C49 H49B 111.6 . .
O4 C49 H49B 111.6 . .
H49A C49 H49B 109.4 . .
C49 C50 C51 102.7(16) . .
C49 C50 H50A 111.1 . .
C51 C50 H50A 111.2 . .
C49 C50 H50B 111.1 . .
C51 C50 H50B 111.5 . .
H50A C50 H50B 109.1 . .
C50 C51 C52 105.3(13) . .
C50 C51 H51A 110.8 . .
C52 C51 H51A 111.3 . .
C50 C51 H51B 110.3 . .
C52 C51 H51B 110.4 . .
H51A C51 H51B 108.8 . .
O4 C52 C51 104.8(17) . .
O4 C52 H52A 111.1 . .
C51 C52 H52A 111.1 . .
O4 C52 H52B 110.6 . .
C51 C52 H52B 110.2 . .
H52A C52 H52B 108.9 . .
C54 C53 O5 110.2(10) . .
C54 C53 H53A 109.7 . .
O5 C53 H53A 109.7 . .
C54 C53 H53B 109.5 . .
O5 C53 H53B 109.6 . .
H53A C53 H53B 108.1 . .
C53 C54 C55 109.9(10) . .
C53 C54 H54A 109.9 . .
C55 C54 H54A 109.8 . .
C53 C54 H54B 109.6 . .
C55 C54 H54B 109.6 . .
H54A C54 H54B 108.2 . .
C54 C55 C56 105.6(9) . .
C54 C55 H55A 110.5 . .
C56 C55 H55A 110.6 . .
C54 C55 H55B 110.7 . .
C56 C55 H55B 110.6 . .
H55A C55 H55B 108.7 . .
O5 C56 C55 106.6(7) . .
O5 C56 H56A 110.4 . .
C55 C56 H56A 110.4 . .
O5 C56 H56B 110.4 . .
C55 C56 H56B 110.4 . .
H56A C56 H56B 108.6 . .
O4 Li1 O3 113.8(7) . .
O4 Li1 O2 104.3(6) . .
O3 Li1 O2 105.6(5) . .
O4 Li1 O1 111.5(6) . .
O3 Li1 O1 111.6(6) . .
O2 Li1 O1 109.5(6) . .
O5 Li2 O5 112.7(10) . 3_465
O5 Li2 O5 112.7(10) . 2_675
O5 Li2 O5 112.7(10) 3_465 2_675

loop_
_geom_bond_atom_site_label_1
_geom_bond_atom_site_label_2
_geom_bond_distance
_geom_bond_site_symmetry_2
Ge1 Si2 2.4384(13) .
Ge1 Si3 2.4401(12) .
Ge1 Si1 2.4401(12) .
Ge2 Si4 2.4653(14) 2_675
Ge2 Si4 2.4653(14) 3_465
Ge2 Si4 2.4654(14) .
Si1 C1 1.893(5) .
Si1 C2 1.955(5) .
Si1 C6 1.961(5) .
Si2 C10 1.899(5) .
Si2 C15 1.962(6) .
Si2 C11 1.971(6) .
Si3 C19 1.907(5) .
Si3 C24 1.959(5) .
Si3 C20 1.968(5) .
Si4 C28 1.888(6) .
Si4 C33 1.939(7) .
Si4 C29 1.956(7) .
O1 C40 1.404(10) .
O1 C37 1.412(9) .
O1 Li1 1.920(12) .
O2 C41 1.425(9) .
O2 C44 1.456(10) .
O2 Li1 1.912(12) .
O3 C45 1.443(7) .
O3 C48 1.454(7) .
O3 Li1 1.908(12) .
O4 C52 1.401(16) .
O4 C49 1.470(13) .
O4 Li1 1.884(13) .
O5 C56 1.398(10) .
O5 C53 1.482(12) .
O5 Li2 1.862(12) .
C1 H1A 0.9600 .
C1 H1B 0.9600 .
C1 H1C 0.9600 .
C2 C4 1.523(8) .
C2 C5 1.545(7) .
C2 C3 1.543(8) .
C3 H3A 0.9600 .
C3 H3B 0.9600 .
C3 H3C 0.9600 .
C4 H4A 0.9600 .
C4 H4B 0.9600 .
C4 H4C 0.9600 .
C5 H5A 0.9600 .
C5 H5B 0.9600 .
C5 H5C 0.9600 .
C6 C7 1.526(7) .
C6 C9 1.528(7) .
C6 C8 1.547(7) .
C7 H7A 0.9600 .
C7 H7B 0.9600 .
C7 H7C 0.9600 .
C8 H8A 0.9600 .
C8 H8B 0.9600 .
C8 H8C 0.9600 .
C9 H9A 0.9600 .
C9 H9B 0.9600 .
C9 H9C 0.9600 .
C10 H10A 0.9600 .
C10 H10B 0.9600 .
C10 H10C 0.9600 .
C11 C14 1.533(8) .
C11 C12 1.533(8) .
C11 C13 1.530(10) .
C12 H12A 0.9600 .
C12 H12B 0.9600 .
C12 H12C 0.9600 .
C13 H13A 0.9600 .
C13 H13B 0.9600 .
C13 H13C 0.9600 .
C14 H14A 0.9600 .
C14 H14B 0.9600 .
C14 H14C 0.9600 .
C15 C18 1.530(9) .
C15 C16 1.530(8) .
C15 C17 1.529(8) .
C16 H16A 0.9600 .
C16 H16B 0.9600 .
C16 H16C 0.9600 .
C17 H17A 0.9600 .
C17 H17B 0.9600 .
C17 H17C 0.9600 .
C18 H18A 0.9600 .
C18 H18B 0.9600 .
C18 H18C 0.9600 .
C19 H19A 0.9600 .
C19 H19B 0.9600 .
C19 H19C 0.9600 .
C20 C22 1.515(8) .
C20 C23 1.533(7) .
C20 C21 1.539(7) .
C21 H21A 0.9600 .
C21 H21B 0.9600 .
C21 H21C 0.9600 .
C22 H22A 0.9600 .
C22 H22B 0.9600 .
C22 H22C 0.9600 .
C23 H23A 0.9600 .
C23 H23B 0.9600 .
C23 H23C 0.9600 .
C24 C26 1.526(7) .
C24 C27 1.543(6) .
C24 C25 1.543(7) .
C25 H25A 0.9600 .
C25 H25B 0.9600 .
C25 H25C 0.9600 .
C26 H26A 0.9600 .
C26 H26B 0.9600 .
C26 H26C 0.9600 .
C27 H27A 0.9600 .
C27 H27B 0.9600 .
C27 H27C 0.9600 .
C28 H28A 0.9600 .
C28 H28B 0.9600 .
C28 H28C 0.9600 .
C29 C30 1.533(8) .
C29 C32 1.548(8) .
C29 C31 1.561(8) .
C30 H30A 0.9600 .
C30 H30B 0.9600 .
C30 H30C 0.9600 .
C31 H31A 0.9600 .
C31 H31B 0.9600 .
C31 H31C 0.9600 .
C32 H32A 0.9600 .
C32 H32B 0.9600 .
C32 H32C 0.9600 .
C33 C35 1.559(14) .
C33 C36 1.575(15) .
C33 C34 1.601(12) .
C34 H34A 0.9600 .
C34 H34B 0.9600 .
C34 H34C 0.9600 .
C36 H36A 0.9600 .
C36 H36B 0.9600 .
C36 H36C 0.9600 .
C37 C38 1.498(14) .
C37 H37A 0.9700 .
C37 H37B 0.9700 .
C38 C39 1.433(14) .
C38 H38A 0.9700 .
C38 H38B 0.9700 .
C39 C40 1.416(13) .
C39 H39A 0.9700 .
C39 H39B 0.9700 .
C40 H40A 0.9700 .
C40 H40B 0.9700 .
C41 C42 1.485(15) .
C41 H41A 0.9700 .
C41 H41B 0.9700 .
C42 C43 1.492(15) .
C42 H42A 0.9700 .
C42 H42B 0.9700 .
C43 C44 1.473(14) .
C43 H43A 0.9700 .
C43 H43B 0.9700 .
C44 H44A 0.9700 .
C44 H44B 0.9700 .
C45 C46 1.483(10) .
C45 H45A 0.9700 .
C45 H45B 0.9700 .
C46 C47 1.529(9) .
C46 H46A 0.9700 .
C46 H46B 0.9700 .
C47 C48 1.439(10) .
C47 H47A 0.9700 .
C47 H47B 0.9700 .
C48 H48A 0.9700 .
C48 H48B 0.9700 .
C49 C50 1.47(2) .
C49 H49A 0.9700 .
C49 H49B 0.9700 .
C50 C51 1.51(3) .
C50 H50A 0.9700 .
C50 H50B 0.9700 .
C51 C52 1.50(3) .
C51 H51A 0.9700 .
C51 H51B 0.9700 .
C52 H52A 0.9700 .
C52 H52B 0.9700 .
C53 C54 1.28(2) .
C53 H53A 0.9700 .
C53 H53B 0.9700 .
C54 C55 1.409(16) .
C54 H54A 0.9700 .
C54 H54B 0.9700 .
C55 C56 1.494(11) .
C55 H55A 0.9700 .
C55 H55B 0.9700 .
C56 H56A 0.9700 .
C56 H56B 0.9700 .
Li2 O5 1.862(12) 3_465
Li2 O5 1.862(12) 2_675
